data_2233022
loop_
_publ_author_name
'Hou, Shao-Gang'

_publ_section_title
;
 <i>N</i>-(2-Hydroxybenzyl)adamantan-1-aminium 4-methylbenzenesulfonate
;
_journal_coeditor_code XU5389
_journal_issue 12
_journal_name_full 'Acta Crystallographica Section E'
_journal_page_first o3383
_journal_paper_doi 10.1107/S1600536811048860
_journal_volume 67
_journal_year 2011
_chemical_formula_iupac 'C17 H24 N O +, C7 H7 O3 S -'
_chemical_formula_moiety 'C17 H24 N O +, C7 H7 O3 S -'
_chemical_formula_sum 'C24 H31 N O4 S'
_chemical_formula_weight 429.57
_chemical_name_systematic
;
<i>N</i>-(2-Hydroxybenzyl)adamantan-1-aminium 4-methylbenzenesulfonate
;
_space_group_IT_number 2
_symmetry_cell_setting triclinic
_symmetry_space_group_name_Hall '-P 1'
_symmetry_space_group_name_H-M 'P -1'
_atom_sites_solution_hydrogens geom
_atom_sites_solution_primary direct
_atom_sites_solution_secondary difmap
_audit_creation_method SHELXL-97
_cell_angle_alpha 79.03(3)
_cell_angle_beta 69.06(3)
_cell_angle_gamma 78.49(3)
_cell_formula_units_Z 2
_cell_length_a 10.159(2)
_cell_length_b 10.413(2)
_cell_length_c 11.270(2)
_cell_measurement_reflns_used 4940
_cell_measurement_temperature 298(2)
_cell_measurement_theta_max 27.48
_cell_measurement_theta_min 3.16
_cell_volume 1081.8(4)
_computing_cell_refinement 'CrystalClear (Rigaku, 2005)'
_computing_data_collection 'CrystalClear (Rigaku, 2005)'
_computing_data_reduction 'CrystalClear (Rigaku, 2005)'
_computing_molecular_graphics 'SHELXTL (Sheldrick, 2008)'
_computing_publication_material 'SHELXTL (Sheldrick, 2008)'
_computing_structure_refinement 'SHELXTL (Sheldrick, 2008)'
_computing_structure_solution 'SHELXTL (Sheldrick, 2008)'
_diffrn_ambient_temperature 298(2)
_diffrn_detector_area_resol_mean 13.6612
_diffrn_measured_fraction_theta_full 0.995
_diffrn_measured_fraction_theta_max 0.995
_diffrn_measurement_device_type 'Rigaku Mercury2'
_diffrn_measurement_method 'CCD profile fitting'
_diffrn_radiation_monochromator graphite
_diffrn_radiation_source 'fine-focus sealed tube'
_diffrn_radiation_type MoK\a
_diffrn_radiation_wavelength 0.71073
_diffrn_reflns_av_R_equivalents 0.0509
_diffrn_reflns_av_sigmaI/netI 0.0649
_diffrn_reflns_limit_h_max 13
_diffrn_reflns_limit_h_min -13
_diffrn_reflns_limit_k_max 13
_diffrn_reflns_limit_k_min -13
_diffrn_reflns_limit_l_max 14
_diffrn_reflns_limit_l_min -14
_diffrn_reflns_number 11276
_diffrn_reflns_theta_full 27.48
_diffrn_reflns_theta_max 27.48
_diffrn_reflns_theta_min 3.16
_exptl_absorpt_coefficient_mu 0.181
_exptl_absorpt_correction_T_max 0.99
_exptl_absorpt_correction_T_min 0.90
_exptl_absorpt_correction_type multi-scan
_exptl_absorpt_process_details '(CrystalClear; Rigaku, 2005)'
_exptl_crystal_colour colorless
_exptl_crystal_density_diffrn 1.319
_exptl_crystal_density_method 'not measured'
_exptl_crystal_description block
_exptl_crystal_F_000 460
_exptl_crystal_size_max 0.30
_exptl_crystal_size_mid 0.25
_exptl_crystal_size_min 0.15
_refine_diff_density_max 0.295
_refine_diff_density_min -0.366
_refine_ls_extinction_method none
_refine_ls_goodness_of_fit_ref 1.075
_refine_ls_hydrogen_treatment constr
_refine_ls_matrix_type full
_refine_ls_number_parameters 299
_refine_ls_number_reflns 4940
_refine_ls_number_restraints 0
_refine_ls_restrained_S_all 1.075
_refine_ls_R_factor_all 0.0809
_refine_ls_R_factor_gt 0.0551
_refine_ls_shift/su_max 0.000
_refine_ls_shift/su_mean 0.000
_refine_ls_structure_factor_coef Fsqd
_refine_ls_weighting_details 'calc w=1/[\s^2^(Fo^2^)+(0.0745P)^2^+0.0901P] where P=(Fo^2^+2Fc^2^)/3'
_refine_ls_weighting_scheme calc
_refine_ls_wR_factor_gt 0.1352
_refine_ls_wR_factor_ref 0.1565
_reflns_number_gt 3641
_reflns_number_total 4940
_reflns_threshold_expression I>2sigma(I)
_cod_data_source_file xu5389.cif
_cod_data_source_block I
_cod_database_code 2233022
_cod_database_fobs_code 2233022

loop_
_symmetry_equiv_pos_as_xyz
'x, y, z'
'-x, -y, -z'

loop_
_atom_site_type_symbol
_atom_site_label
_atom_site_fract_x
_atom_site_fract_y
_atom_site_fract_z
_atom_site_U_iso_or_equiv
_atom_site_adp_type
_atom_site_calc_flag
_atom_site_refinement_flags
_atom_site_occupancy
_atom_site_symmetry_multiplicity
S S1 0.29772(5) 0.18203(5) -0.09359(5) 0.03453(17) Uani d . 1 1
O O1 0.3379(2) 0.27308(18) -0.20841(17) 0.0687(6) Uani d . 1 1
O O2 0.21525(15) 0.08446(15) -0.10027(16) 0.0436(4) Uani d . 1 1
O O3 0.41568(16) 0.11518(16) -0.05151(17) 0.0505(4) Uani d . 1 1
C C18 0.1835(2) 0.2733(2) 0.0305(2) 0.0327(5) Uani d . 1 1
C C19 0.1698(2) 0.4098(2) 0.0133(2) 0.0403(5) Uani d . 1 1
H H19A 0.2168 0.4545 -0.0658 0.039(6) Uiso d R 1 1
C C20 0.0866(3) 0.4795(2) 0.1134(3) 0.0477(6) Uani d . 1 1
H H20A 0.0786 0.5712 0.1011 0.049(7) Uiso d R 1 1
C C21 0.0147(3) 0.4160(2) 0.2312(3) 0.0496(6) Uani d . 1 1
C C22 0.0275(3) 0.2787(3) 0.2467(3) 0.0536(6) Uani d . 1 1
H H22A -0.0212 0.2340 0.3252 0.053(7) Uiso d R 1 1
C C23 0.1107(3) 0.2083(2) 0.1477(2) 0.0455(6) Uani d . 1 1
H H23A 0.1182 0.1166 0.1596 0.052(7) Uiso d R 1 1
C C24 -0.0759(4) 0.4946(4) 0.3410(4) 0.0796(10) Uani d . 1 1
H H24A -0.1174 0.4350 0.4155 0.107(14) Uiso d R 1 1
H H24B -0.1503 0.5540 0.3170 0.154(19) Uiso d R 1 1
H H24C -0.0173 0.5443 0.3597 0.107(13) Uiso d R 1 1
O O4 0.93542(15) 0.17176(15) -0.06761(14) 0.0415(4) Uani d . 1 1
H H4A 1.0199 0.1458 -0.0778 0.062 Uiso d R 1 1
N N1 0.61227(17) 0.16841(15) 0.05577(15) 0.0299(4) Uani d . 1 1
H H1A 0.6871 0.1067 0.0593 0.045 Uiso d R 1 1
H H1B 0.5473 0.1276 0.0460 0.045 Uiso d R 1 1
C C1 0.9083(2) 0.1638(2) -0.17555(19) 0.0321(4) Uani d . 1 1
C C2 1.0121(2) 0.1192(2) -0.2840(2) 0.0416(5) Uani d . 1 1
H H2B 1.1059 0.0937 -0.2862 0.048(7) Uiso d R 1 1
C C3 0.9745(3) 0.1129(3) -0.3888(2) 0.0510(6) Uani d . 1 1
H H3B 1.0438 0.0832 -0.4619 0.063(8) Uiso d R 1 1
C C4 0.8365(3) 0.1497(3) -0.3867(2) 0.0549(7) Uani d . 1 1
H H4B 0.8124 0.1436 -0.4575 0.062(8) Uiso d R 1 1
C C5 0.7330(2) 0.1963(2) -0.2791(2) 0.0440(6) Uani d . 1 1
H H5A 0.6394 0.2210 -0.2778 0.043(6) Uiso d R 1 1
C C6 0.7681(2) 0.2058(2) -0.17350(19) 0.0326(5) Uani d . 1 1
C C7 0.6613(2) 0.2667(2) -0.06062(19) 0.0342(5) Uani d . 1 1
H H7A 0.5793 0.3126 -0.0840 0.041(6) Uiso d R 1 1
H H7B 0.7030 0.3318 -0.0398 0.037(6) Uiso d R 1 1
C C8 0.5474(2) 0.22312(18) 0.18374(18) 0.0291(4) Uani d . 1 1
C C9 0.6647(2) 0.2556(2) 0.2224(2) 0.0426(5) Uani d . 1 1
H H9A 0.7140 0.3223 0.1588 0.044(7) Uiso d R 1 1
H H9B 0.7333 0.1770 0.2278 0.051(7) Uiso d R 1 1
C C10 0.5976(3) 0.3071(3) 0.3537(2) 0.0566(7) Uani d . 1 1
H H10A 0.6724 0.3291 0.3790 0.098(11) Uiso d R 1 1
C C11 0.4734(3) 0.1157(2) 0.2835(2) 0.0458(6) Uani d . 1 1
H H11A 0.5417 0.0370 0.2889 0.043(6) Uiso d R 1 1
H H11B 0.3995 0.0927 0.2592 0.054(7) Uiso d R 1 1
C C12 0.4893(3) 0.4311(3) 0.3442(3) 0.0554(7) Uani d . 1 1
H H12A 0.4482 0.4651 0.4261 0.076(9) Uiso d R 1 1
H H12B 0.5367 0.4990 0.2807 0.065(8) Uiso d R 1 1
C C13 0.3727(3) 0.3962(2) 0.3060(2) 0.0483(6) Uani d . 1 1
H H13A 0.3030 0.4752 0.3006 0.069(8) Uiso d R 1 1
C C14 0.4387(2) 0.3461(2) 0.1752(2) 0.0380(5) Uani d . 1 1
H H14A 0.3649 0.3249 0.1495 0.052(7) Uiso d R 1 1
H H14B 0.4851 0.4143 0.1114 0.040(6) Uiso d R 1 1
C C15 0.2985(3) 0.2895(3) 0.4054(2) 0.0572(7) Uani d . 1 1
H H15A 0.2242 0.2672 0.3811 0.070(9) Uiso d R 1 1
H H15B 0.2548 0.3214 0.4882 0.062(8) Uiso d R 1 1
C C16 0.4079(3) 0.1676(3) 0.4138(2) 0.0565(7) Uani d . 1 1
H H16A 0.3603 0.0989 0.4780 0.073(9) Uiso d R 1 1
C C17 0.5229(4) 0.2011(3) 0.4530(3) 0.0684(8) Uani d . 1 1
H H17A 0.5911 0.1227 0.4600 0.085(10) Uiso d R 1 1
H H17B 0.4812 0.2328 0.5360 0.065(8) Uiso d R 1 1

loop_
_atom_site_aniso_label
_atom_site_aniso_U_11
_atom_site_aniso_U_22
_atom_site_aniso_U_33
_atom_site_aniso_U_12
_atom_site_aniso_U_13
_atom_site_aniso_U_23
S1 0.0308(3) 0.0307(3) 0.0430(3) -0.0026(2) -0.0129(2) -0.0076(2)
O1 0.0865(14) 0.0502(11) 0.0455(10) -0.0061(10) 0.0014(9) 0.0004(9)
O2 0.0344(8) 0.0404(8) 0.0655(10) -0.0005(7) -0.0227(7) -0.0227(8)
O3 0.0351(8) 0.0495(10) 0.0789(12) 0.0051(7) -0.0306(8) -0.0252(9)
C18 0.0311(10) 0.0294(10) 0.0428(12) -0.0043(8) -0.0166(9) -0.0085(9)
C19 0.0397(12) 0.0277(11) 0.0539(14) -0.0037(9) -0.0179(11) -0.0024(10)
C20 0.0486(14) 0.0294(12) 0.0693(17) 0.0021(10) -0.0239(13) -0.0161(12)
C21 0.0429(13) 0.0504(14) 0.0610(16) 0.0021(11) -0.0185(12) -0.0272(13)
C22 0.0560(15) 0.0543(15) 0.0443(14) -0.0132(13) -0.0046(12) -0.0103(12)
C23 0.0544(14) 0.0322(12) 0.0467(13) -0.0105(11) -0.0103(11) -0.0057(10)
C24 0.071(2) 0.083(2) 0.085(2) 0.000(2) -0.0134(18) -0.050(2)
O4 0.0315(8) 0.0535(10) 0.0448(9) -0.0014(7) -0.0160(7) -0.0172(8)
N1 0.0286(8) 0.0274(8) 0.0342(9) -0.0034(7) -0.0091(7) -0.0083(7)
C1 0.0308(10) 0.0328(11) 0.0344(11) -0.0092(9) -0.0093(8) -0.0067(9)
C2 0.0312(11) 0.0471(13) 0.0451(13) -0.0077(10) -0.0072(10) -0.0110(11)
C3 0.0440(13) 0.0687(17) 0.0370(13) -0.0114(12) -0.0017(11) -0.0187(12)
C4 0.0516(15) 0.085(2) 0.0323(12) -0.0164(14) -0.0124(11) -0.0139(13)
C5 0.0361(12) 0.0604(15) 0.0356(12) -0.0084(11) -0.0118(10) -0.0058(11)
C6 0.0301(10) 0.0341(11) 0.0328(10) -0.0062(8) -0.0081(8) -0.0050(9)
C7 0.0315(11) 0.0318(11) 0.0368(11) -0.0030(9) -0.0092(9) -0.0042(9)
C8 0.0304(10) 0.0266(10) 0.0315(10) -0.0024(8) -0.0102(8) -0.0087(8)
C9 0.0385(12) 0.0485(14) 0.0477(13) -0.0038(11) -0.0202(10) -0.0135(11)
C10 0.0604(16) 0.0713(18) 0.0536(15) -0.0102(14) -0.0294(13) -0.0232(14)
C11 0.0560(15) 0.0351(12) 0.0390(12) -0.0112(11) -0.0027(11) -0.0087(10)
C12 0.0723(18) 0.0459(14) 0.0525(16) -0.0113(13) -0.0156(13) -0.0245(13)
C13 0.0493(14) 0.0387(13) 0.0528(14) 0.0085(11) -0.0133(12) -0.0188(11)
C14 0.0381(12) 0.0351(11) 0.0410(12) 0.0034(9) -0.0155(10) -0.0097(10)
C15 0.0503(15) 0.0623(17) 0.0482(15) -0.0076(13) 0.0052(12) -0.0250(13)
C16 0.0745(18) 0.0446(14) 0.0359(13) -0.0130(13) 0.0009(12) -0.0048(11)
C17 0.096(2) 0.0683(19) 0.0377(14) 0.0072(18) -0.0260(15) -0.0122(14)

loop_
_atom_type_symbol
_atom_type_description
_atom_type_scat_dispersion_real
_atom_type_scat_dispersion_imag
_atom_type_scat_source
C C 0.0033 0.0016 'International Tables Vol C Tables 4.2.6.8 and 6.1.1.4'
H H 0.0000 0.0000 'International Tables Vol C Tables 4.2.6.8 and 6.1.1.4'
N N 0.0061 0.0033 'International Tables Vol C Tables 4.2.6.8 and 6.1.1.4'
O O 0.0106 0.0060 'International Tables Vol C Tables 4.2.6.8 and 6.1.1.4'
S S 0.1246 0.1234 'International Tables Vol C Tables 4.2.6.8 and 6.1.1.4'

loop_
_geom_angle_atom_site_label_1
_geom_angle_atom_site_label_2
_geom_angle_atom_site_label_3
_geom_angle
O1 S1 O3 113.98(12)
O1 S1 O2 113.46(11)
O3 S1 O2 109.68(10)
O1 S1 C18 107.64(11)
O3 S1 C18 105.85(10)
O2 S1 C18 105.56(9)
C23 C18 C19 119.4(2)
C23 C18 S1 119.99(16)
C19 C18 S1 120.54(17)
C20 C19 C18 119.9(2)
C20 C19 H19A 120.1
C18 C19 H19A 120.0
C19 C20 C21 121.4(2)
C19 C20 H20A 119.3
C21 C20 H20A 119.3
C20 C21 C22 118.1(2)
C20 C21 C24 120.6(2)
C22 C21 C24 121.2(3)
C23 C22 C21 120.9(2)
C23 C22 H22A 119.5
C21 C22 H22A 119.5
C22 C23 C18 120.2(2)
C22 C23 H23A 119.9
C18 C23 H23A 119.9
C21 C24 H24A 109.4
C21 C24 H24B 109.5
H24A C24 H24B 109.5
C21 C24 H24C 109.5
H24A C24 H24C 109.5
H24B C24 H24C 109.5
C1 O4 H4A 109.4
C7 N1 C8 116.28(14)
C7 N1 H1A 108.2
C8 N1 H1A 108.2
C7 N1 H1B 108.2
C8 N1 H1B 108.2
H1A N1 H1B 107.4
O4 C1 C2 123.22(19)
O4 C1 C6 116.32(18)
C2 C1 C6 120.45(19)
C3 C2 C1 119.2(2)
C3 C2 H2B 120.3
C1 C2 H2B 120.4
C4 C3 C2 120.9(2)
C4 C3 H3B 119.5
C2 C3 H3B 119.5
C3 C4 C5 119.9(2)
C3 C4 H4B 120.0
C5 C4 H4B 120.1
C6 C5 C4 120.4(2)
C6 C5 H5A 119.8
C4 C5 H5A 119.8
C5 C6 C1 119.01(19)
C5 C6 C7 121.43(19)
C1 C6 C7 119.47(18)
N1 C7 C6 113.46(16)
N1 C7 H7A 108.9
C6 C7 H7A 108.9
N1 C7 H7B 108.9
C6 C7 H7B 108.9
H7A C7 H7B 107.7
C9 C8 N1 109.63(16)
C9 C8 C14 110.36(17)
N1 C8 C14 110.60(16)
C9 C8 C11 109.08(18)
N1 C8 C11 107.61(15)
C14 C8 C11 109.50(18)
C8 C9 C10 108.90(18)
C8 C9 H9A 109.9
C10 C9 H9A 109.9
C8 C9 H9B 109.9
C10 C9 H9B 109.9
H9A C9 H9B 108.3
C17 C10 C12 109.5(2)
C17 C10 C9 109.4(2)
C12 C10 C9 109.5(2)
C17 C10 H10A 109.5
C12 C10 H10A 109.5
C9 C10 H10A 109.5
C8 C11 C16 108.81(18)
C8 C11 H11A 109.9
C16 C11 H11A 109.9
C8 C11 H11B 110.0
C16 C11 H11B 109.9
H11A C11 H11B 108.3
C13 C12 C10 109.3(2)
C13 C12 H12A 109.9
C10 C12 H12A 109.9
C13 C12 H12B 109.8
C10 C12 H12B 109.7
H12A C12 H12B 108.3
C15 C13 C12 109.8(2)
C15 C13 C14 109.65(19)
C12 C13 C14 109.3(2)
C15 C13 H13A 109.3
C12 C13 H13A 109.3
C14 C13 H13A 109.4
C8 C14 C13 109.29(17)
C8 C14 H14A 109.9
C13 C14 H14A 109.8
C8 C14 H14B 109.8
C13 C14 H14B 109.8
H14A C14 H14B 108.3
C13 C15 C16 108.9(2)
C13 C15 H15A 109.9
C16 C15 H15A 109.8
C13 C15 H15B 110.0
C16 C15 H15B 109.9
H15A C15 H15B 108.3
C17 C16 C15 110.2(2)
C17 C16 C11 110.0(2)
C15 C16 C11 109.6(2)
C17 C16 H16A 109.0
C15 C16 H16A 109.0
C11 C16 H16A 109.0
C16 C17 C10 109.3(2)
C16 C17 H17A 109.8
C10 C17 H17A 109.9
C16 C17 H17B 109.7
C10 C17 H17B 109.8
H17A C17 H17B 108.3

loop_
_geom_bond_atom_site_label_1
_geom_bond_atom_site_label_2
_geom_bond_distance
S1 O1 1.4319(18)
S1 O3 1.4468(16)
S1 O2 1.4675(15)
S1 C18 1.764(2)
C18 C23 1.382(3)
C18 C19 1.383(3)
C19 C20 1.377(3)
C19 H19A 0.9300
C20 C21 1.378(3)
C20 H20A 0.9300
C21 C22 1.392(4)
C21 C24 1.523(4)
C22 C23 1.374(3)
C22 H22A 0.9300
C23 H23A 0.9300
C24 H24A 0.9600
C24 H24B 0.9601
C24 H24C 0.9599
O4 C1 1.360(2)
O4 H4A 0.8200
N1 C7 1.497(2)
N1 C8 1.524(2)
N1 H1A 0.9000
N1 H1B 0.8999
C1 C2 1.386(3)
C1 C6 1.397(3)
C2 C3 1.381(3)
C2 H2B 0.9300
C3 C4 1.370(4)
C3 H3B 0.9301
C4 C5 1.385(3)
C4 H4B 0.9300
C5 C6 1.384(3)
C5 H5A 0.9300
C6 C7 1.498(3)
C7 H7A 0.9700
C7 H7B 0.9700
C8 C9 1.520(3)
C8 C14 1.527(3)
C8 C11 1.528(3)
C9 C10 1.542(3)
C9 H9A 0.9700
C9 H9B 0.9701
C10 C17 1.518(4)
C10 C12 1.534(4)
C10 H10A 0.9799
C11 C16 1.533(3)
C11 H11A 0.9700
C11 H11B 0.9699
C12 C13 1.523(4)
C12 H12A 0.9700
C12 H12B 0.9700
C13 C15 1.521(4)
C13 C14 1.530(3)
C13 H13A 0.9800
C14 H14A 0.9700
C14 H14B 0.9700
C15 C16 1.524(4)
C15 H15A 0.9699
C15 H15B 0.9700
C16 C17 1.508(4)
C16 H16A 0.9799
C17 H17A 0.9700
C17 H17B 0.9700

loop_
_geom_hbond_atom_site_label_D
_geom_hbond_atom_site_label_H
_geom_hbond_atom_site_label_A
_geom_hbond_site_symmetry_A
_geom_hbond_distance_DH
_geom_hbond_distance_HA
_geom_hbond_distance_DA
_geom_hbond_angle_DHA
N1 H1A O2 2_655 0.90 2.09 2.922(2) 154.3
N1 H1B O3 . 0.90 2.05 2.860(2) 149.9
O4 H4A O2 1_655 0.82 1.90 2.719(2) 179.5
C14 H14A Cg . 0.97 2.75 3.668(3) 158
